data_2238928
loop_
_publ_author_name
'Shang, Congcong'
'Vendier, Laure'
'Sutra, Pierre'
'Igau, Alain'

_publ_section_title
;
 Bis(2,2'-bipyridine)[1,9-bis(diphenylphosphanyl)-1,2,3,4,6,7,8,9-octahydropyrimido[1,2-<i>a</i>]pyrimidin-5-ium]ruthenium(II)
 hexafluoridophosphate dibromide dichloromethane disolvate monohydrate
;
_journal_coeditor_code SU2644
_journal_issue 12
_journal_name_full 'Acta Crystallographica Section E'
_journal_page_first m640
_journal_page_last m641
_journal_paper_doi 10.1107/S1600536813029462
_journal_volume 69
_journal_year 2013
_chemical_formula_iupac '[Ru (C31 H32 N3 P2) (C10 H8 N2)2] (P F6) Br2, 2C H2 Cl2, H2 O'
_chemical_formula_moiety 'C51 H48 N7 P2 Ru 3+, P F6 -, 2Br -, 2(C H2 Cl2), H2 O'
_chemical_formula_sum 'C53 H54 Br2 Cl4 F6 N7 O P3 Ru'
_chemical_formula_weight 1414.63
_chemical_name_systematic
;Bis(2,2'-bipyridine)[1,9-bis(diphenylphosphanyl)-1,2,3,4,6,7,8,9-octahydropyrimido[1,2-<i>a</i>]pyrimidin-5-ium]ruthenium(II)
hexafluoridophosphate dibromide dichloromethane
disolvate monohydrate
;
_space_group_IT_number 14
_symmetry_cell_setting monoclinic
_symmetry_space_group_name_Hall '-P 2yn'
_symmetry_space_group_name_H-M 'P 1 21/n 1'
_atom_sites_solution_hydrogens geom
_atom_sites_solution_primary direct
_atom_sites_solution_secondary difmap
_audit_creation_method 'WinGX routine CIF_UPDATE'
_cell_angle_alpha 90
_cell_angle_beta 96.654(2)
_cell_angle_gamma 90
_cell_formula_units_Z 4
_cell_length_a 16.1770(4)
_cell_length_b 20.9840(5)
_cell_length_c 16.6730(4)
_cell_measurement_reflns_used 6399
_cell_measurement_temperature 100(2)
_cell_measurement_theta_max 29.3249
_cell_measurement_theta_min 2.9064
_cell_volume 5621.7(2)
_computing_cell_refinement 'CrysAlis Pro (Agilent, 2012)'
_computing_data_collection 'CrysAlis Pro (Agilent, 2012)'
_computing_data_reduction 'CrysAlis Pro (Agilent, 2012)'
_computing_molecular_graphics 'PLATON (Spek, 2009)'
_computing_publication_material 'WinGX publication routines (Farrugia, 2012)'
_computing_structure_refinement 'SHELXL-97 (Sheldrick, 2008)'
_computing_structure_solution 'SIR92 (Altomare <i>et al.</i>, 1994)'
_diffrn_ambient_temperature 100(2)
_diffrn_detector_area_resol_mean 16.1978
_diffrn_measured_fraction_theta_full 0.998
_diffrn_measured_fraction_theta_max 0.998
_diffrn_measurement_device_type 'Agilent Xcalibur (Eos, Gemini ultra)'
_diffrn_measurement_method '\w scans'
_diffrn_radiation_monochromator graphite
_diffrn_radiation_type MoK\a
_diffrn_radiation_wavelength 0.71073
_diffrn_reflns_av_R_equivalents 0.0786
_diffrn_reflns_limit_h_max 19
_diffrn_reflns_limit_h_min -19
_diffrn_reflns_limit_k_max 25
_diffrn_reflns_limit_k_min -25
_diffrn_reflns_limit_l_max 20
_diffrn_reflns_limit_l_min -20
_diffrn_reflns_number 44290
_diffrn_reflns_theta_full 25.35
_diffrn_reflns_theta_max 25.35
_diffrn_reflns_theta_min 3.13
_exptl_absorpt_coefficient_mu 2.042
_exptl_absorpt_correction_T_max 1.0
_exptl_absorpt_correction_T_min 0.9641
_exptl_absorpt_correction_type multi-scan
_exptl_absorpt_process_details '(CrysAlis Pro; Agilent, 2012)'
_exptl_crystal_colour yellow
_exptl_crystal_density_diffrn 1.671
_exptl_crystal_density_method 'not measured'
_exptl_crystal_description needle
_exptl_crystal_F_000 2840
_exptl_crystal_size_max 0.18
_exptl_crystal_size_mid 0.05
_exptl_crystal_size_min 0.04
_refine_diff_density_max 1.717
_refine_diff_density_min -1.688
_refine_ls_extinction_method none
_refine_ls_goodness_of_fit_ref 1.041
_refine_ls_hydrogen_treatment mixed
_refine_ls_matrix_type full
_refine_ls_number_parameters 718
_refine_ls_number_reflns 10285
_refine_ls_number_restraints 3
_refine_ls_restrained_S_all 1.041
_refine_ls_R_factor_all 0.0876
_refine_ls_R_factor_gt 0.0546
_refine_ls_shift/su_max 0.003
_refine_ls_shift/su_mean 0
_refine_ls_structure_factor_coef Fsqd
_refine_ls_weighting_details 'calc w=1/[\s^2^(Fo^2^)+(0.0435P)^2^+24.7380P] where P=(Fo^2^+2Fc^2^)/3'
_refine_ls_weighting_scheme calc
_refine_ls_wR_factor_gt 0.1152
_refine_ls_wR_factor_ref 0.1309
_reflns_number_gt 7429
_reflns_number_total 10285
_reflns_threshold_expression >2sigma(I)
_cod_data_source_file su2644.cif
_cod_data_source_block I
_cod_original_sg_symbol_H-M 'P 21/n'
_cod_database_code 2238928

loop_
_symmetry_equiv_pos_site_id
_symmetry_equiv_pos_as_xyz
1 x,y,z
2 1/2-x,1/2+y,1/2-z
3 -x,-y,-z
4 1/2+x,1/2-y,1/2+z

loop_
_atom_site_aniso_label
_atom_site_aniso_U_11
_atom_site_aniso_U_22
_atom_site_aniso_U_33
_atom_site_aniso_U_12
_atom_site_aniso_U_13
_atom_site_aniso_U_23
Ru1 0.0088(2) 0.0082(2) 0.0089(2) -0.0012(2) 0.0011(2) 0.0006(2)
P1 0.0142(7) 0.0113(7) 0.0080(7) -0.0026(6) 0.0006(5) 0.0000(6)
P2 0.0085(6) 0.0080(6) 0.0096(7) -0.0009(5) 0.0009(5) 0.0003(5)
N1 0.009(2) 0.009(2) 0.009(2) -0.0032(18) -0.0009(17) -0.0001(18)
N2 0.010(2) 0.015(2) 0.010(2) -0.0014(19) -0.0011(17) 0.0031(19)
N3 0.012(2) 0.011(2) 0.015(2) -0.003(2) -0.0016(18) 0.0007(19)
N4 0.009(2) 0.010(2) 0.011(2) -0.0048(18) 0.0005(17) 0.0010(18)
N5 0.012(2) 0.007(2) 0.012(2) -0.0003(18) 0.0053(18) 0.0006(18)
N6 0.014(2) 0.008(2) 0.012(2) -0.0022(19) 0.0005(18) 0.0009(18)
N7 0.013(2) 0.012(2) 0.013(2) -0.0024(19) 0.0030(18) 0.0016(19)
C1 0.010(3) 0.012(3) 0.010(3) -0.002(2) 0.000(2) 0.001(2)
C2 0.015(3) 0.015(3) 0.016(3) 0.000(2) 0.008(2) 0.000(2)
C3 0.019(3) 0.021(3) 0.010(3) 0.001(2) 0.001(2) 0.004(2)
C4 0.016(3) 0.020(3) 0.014(3) -0.002(2) 0.003(2) 0.007(2)
C5 0.027(3) 0.007(3) 0.020(3) -0.006(2) -0.001(2) 0.003(2)
C6 0.027(3) 0.011(3) 0.020(3) -0.003(3) -0.001(3) 0.000(2)
C7 0.022(3) 0.010(3) 0.013(3) 0.002(2) 0.001(2) -0.001(2)
C8 0.019(3) 0.011(3) 0.022(3) -0.001(2) 0.008(2) 0.006(2)
C9 0.026(3) 0.013(3) 0.053(5) 0.010(3) 0.023(3) 0.005(3)
C10 0.024(3) 0.022(3) 0.065(5) 0.008(3) 0.030(3) 0.006(3)
C11 0.022(3) 0.023(3) 0.039(4) -0.003(3) 0.015(3) 0.003(3)
C12 0.013(3) 0.015(3) 0.012(3) -0.002(2) 0.001(2) 0.000(2)
C13 0.012(3) 0.017(3) 0.007(3) 0.000(2) 0.001(2) 0.000(2)
C14 0.016(3) 0.021(3) 0.014(3) -0.006(3) 0.006(2) 0.001(2)
C15 0.015(3) 0.011(3) 0.020(3) -0.003(2) 0.004(2) 0.004(2)
C16 0.016(3) 0.007(3) 0.015(3) 0.000(2) -0.001(2) 0.001(2)
C17 0.011(3) 0.014(3) 0.010(3) 0.001(2) 0.002(2) 0.001(2)
C18 0.015(3) 0.018(3) 0.013(3) -0.004(2) 0.003(2) -0.001(2)
C19 0.020(3) 0.021(3) 0.011(3) -0.003(3) 0.000(2) 0.004(2)
C20 0.020(3) 0.028(3) 0.015(3) -0.007(3) -0.003(2) 0.011(3)
C21 0.016(3) 0.014(3) 0.022(3) -0.002(2) -0.001(2) 0.003(2)
C22 0.013(3) 0.014(3) 0.015(3) -0.007(2) -0.003(2) -0.002(2)
C23 0.012(3) 0.013(3) 0.015(3) -0.004(2) -0.003(2) -0.002(2)
C24 0.016(3) 0.018(3) 0.017(3) -0.002(2) -0.004(2) 0.001(2)
C25 0.010(3) 0.015(3) 0.034(4) 0.005(2) 0.000(2) 0.001(3)
C26 0.014(3) 0.019(3) 0.020(3) -0.005(2) 0.004(2) -0.003(2)
C27 0.013(3) 0.011(3) 0.014(3) -0.006(2) 0.001(2) -0.001(2)
C28 0.014(3) 0.012(3) 0.014(3) -0.005(2) -0.001(2) -0.001(2)
C29 0.016(3) 0.017(3) 0.017(3) -0.003(2) -0.004(2) 0.001(2)
C30 0.015(3) 0.020(3) 0.030(3) -0.006(3) 0.002(3) 0.005(3)
C31 0.016(3) 0.019(3) 0.039(4) -0.004(3) -0.002(3) -0.006(3)
C32 0.016(3) 0.017(3) 0.026(3) -0.004(3) -0.011(3) 0.001(3)
C33 0.025(3) 0.016(3) 0.012(3) -0.007(3) -0.002(2) -0.001(2)
C34 0.026(3) 0.011(3) 0.010(3) 0.001(2) -0.003(2) 0.002(2)
C35 0.030(3) 0.015(3) 0.017(3) -0.002(3) 0.004(2) 0.003(2)
C36 0.040(4) 0.024(3) 0.016(3) 0.002(3) 0.011(3) -0.001(3)
C37 0.044(4) 0.021(3) 0.015(3) 0.004(3) 0.000(3) -0.002(3)
C38 0.033(4) 0.016(3) 0.020(3) 0.001(3) -0.008(3) 0.000(3)
C39 0.024(3) 0.018(3) 0.011(3) -0.005(3) -0.003(2) 0.002(2)
C40 0.013(3) 0.012(3) 0.009(3) -0.003(2) 0.002(2) -0.001(2)
C41 0.010(3) 0.018(3) 0.010(3) 0.000(2) 0.002(2) 0.002(2)
C42 0.010(3) 0.012(3) 0.021(3) 0.002(2) 0.006(2) 0.000(2)
C43 0.026(3) 0.015(3) 0.015(3) 0.000(3) 0.005(2) -0.005(2)
C44 0.025(3) 0.021(3) 0.010(3) -0.003(3) -0.003(2) -0.002(2)
C45 0.015(3) 0.013(3) 0.015(3) 0.001(2) 0.000(2) 0.001(2)
C46 0.010(3) 0.014(3) 0.008(3) 0.003(2) -0.003(2) -0.006(2)
C47 0.011(3) 0.017(3) 0.015(3) -0.004(2) -0.002(2) 0.000(2)
C48 0.022(3) 0.015(3) 0.014(3) 0.004(3) 0.001(2) 0.005(2)
C49 0.007(3) 0.027(3) 0.023(3) 0.005(3) 0.000(2) 0.001(3)
C50 0.018(3) 0.021(3) 0.018(3) -0.003(3) 0.002(2) -0.003(3)
C51 0.019(3) 0.012(3) 0.013(3) -0.002(2) 0.002(2) 0.002(2)
P4 0.0195(8) 0.0192(8) 0.0169(8) -0.0051(7) 0.0034(6) 0.0010(6)
F1 0.049(3) 0.047(3) 0.043(3) 0.017(2) -0.002(2) -0.023(2)
F2 0.036(2) 0.043(2) 0.046(3) -0.0156(19) 0.0063(19) 0.017(2)
F3 0.0264(18) 0.0282(19) 0.0229(19) 0.0014(16) 0.0006(15) -0.0011(16)
F4 0.033(2) 0.034(2) 0.039(2) 0.0078(18) 0.0045(17) -0.0063(18)
F5 0.034(2) 0.049(2) 0.033(2) -0.0179(19) 0.0050(17) 0.0101(19)
F6 0.032(2) 0.043(2) 0.027(2) -0.0096(18) -0.0079(16) 0.0055(18)
Cl3 0.036(2) 0.044(2) 0.067(3) 0.0024(17) 0.0193(19) 0.014(2)
Cl4 0.0671(13) 0.0561(13) 0.0310(10) -0.0170(11) 0.0108(9) -0.0011(9)
Cl7 0.029(2) 0.039(2) 0.141(5) -0.0029(18) -0.013(2) 0.029(3)
C105 0.047(11) 0.16(2) 0.038(10) -0.004(13) 0.017(8) -0.021(13)
C106 0.027(8) 0.028(9) 0.145(19) -0.014(7) 0.006(10) 0.032(10)
Cl1 0.128(3) 0.0528(17) 0.372(7) 0.0370(18) 0.190(4) 0.051(3)
Cl2 0.103(2) 0.0839(18) 0.0588(15) -0.0530(16) 0.0399(14) -0.0097(13)
C100 0.159(12) 0.057(6) 0.087(8) -0.038(7) 0.083(8) -0.014(6)
Br1 0.0423(4) 0.0485(5) 0.0337(4) 0.0147(4) -0.0046(3) -0.0042(4)
Br2 0.0248(3) 0.0341(4) 0.0367(4) -0.0028(3) 0.0085(3) -0.0162(3)
O1 0.065(4) 0.025(3) 0.036(3) -0.009(2) 0.010(3) -0.001(2)

loop_
_atom_site_type_symbol
_atom_site_label
_atom_site_fract_x
_atom_site_fract_y
_atom_site_fract_z
_atom_site_U_iso_or_equiv
_atom_site_thermal_displace_type
_atom_site_calc_flag
_atom_site_refinement_flags
_atom_site_occupancy
_atom_site_disorder_assembly
_atom_site_disorder_group
Ru Ru1 0.16075(2) 0.18750(2) 1.06626(2) 0.00860(10) Uani d . 1.000 . .
P P1 0.22497(8) 0.28461(7) 1.07860(8) 0.0112(4) Uani d . 1.000 . .
P P2 0.13101(8) 0.20991(6) 0.93213(8) 0.0087(4) Uani d . 1.000 . .
N N1 0.0950(2) 0.0986(2) 1.0652(2) 0.0092(12) Uani d . 1.000 . .
N N2 0.0410(3) 0.2163(2) 1.0855(3) 0.0118(12) Uani d . 1.000 . .
N N3 0.1887(3) 0.1558(2) 1.1890(3) 0.0129(12) Uani d . 1.000 . .
N N4 0.2769(2) 0.1431(2) 1.0649(3) 0.0101(12) Uani d . 1.000 . .
N N5 0.1981(3) 0.26713(19) 0.8966(3) 0.0100(12) Uani d . 1.000 . .
N N6 0.1841(3) 0.3392(2) 1.0031(3) 0.0114(12) Uani d . 1.000 . .
N N7 0.2028(3) 0.3769(2) 0.8750(3) 0.0126(12) Uani d . 1.000 . .
C C1 0.1953(3) 0.3287(2) 0.9243(3) 0.0108(17) Uani d . 1.000 . .
C C2 0.2373(3) 0.2608(3) 0.8204(3) 0.0149(17) Uani d . 1.000 . .
C C3 0.1907(3) 0.3027(3) 0.7566(3) 0.0167(17) Uani d . 1.000 . .
C C4 0.1973(3) 0.3714(3) 0.7859(3) 0.0166(17) Uani d . 1.000 . .
C C5 0.2185(4) 0.4437(2) 0.9020(3) 0.0183(17) Uani d . 1.000 . .
C C6 0.2187(4) 0.4516(3) 0.9929(3) 0.0196(17) Uani d . 1.000 . .
C C7 0.1565(3) 0.4053(2) 1.0204(3) 0.0151(17) Uani d . 1.000 . .
C C8 0.0097(3) 0.2764(3) 1.0803(3) 0.0169(17) Uani d . 1.000 . .
C C9 -0.0705(4) 0.2905(3) 1.0931(4) 0.029(2) Uani d . 1.000 . .
C C10 -0.1216(4) 0.2419(3) 1.1140(5) 0.035(2) Uani d . 1.000 . .
C C11 -0.0916(4) 0.1801(3) 1.1182(4) 0.0271(19) Uani d . 1.000 . .
C C12 -0.0108(3) 0.1683(3) 1.1030(3) 0.0134(17) Uani d . 1.000 . .
C C13 0.0222(3) 0.1033(3) 1.0976(3) 0.0120(17) Uani d . 1.000 . .
C C14 -0.0164(3) 0.0498(3) 1.1255(3) 0.0167(17) Uani d . 1.000 . .
C C15 0.0178(3) -0.0095(3) 1.1163(3) 0.0152(17) Uani d . 1.000 . .
C C16 0.0899(3) -0.0148(2) 1.0796(3) 0.0129(17) Uani d . 1.000 . .
C C17 0.1272(3) 0.0404(2) 1.0555(3) 0.0116(17) Uani d . 1.000 . .
C C18 0.1387(3) 0.1613(3) 1.2482(3) 0.0152(17) Uani d . 1.000 . .
C C19 0.1509(3) 0.1268(3) 1.3195(3) 0.0175(17) Uani d . 1.000 . .
C C20 0.2170(3) 0.0845(3) 1.3298(3) 0.0214(17) Uani d . 1.000 . .
C C21 0.2690(3) 0.0778(3) 1.2701(3) 0.0176(17) Uani d . 1.000 . .
C C22 0.2534(3) 0.1136(3) 1.1996(3) 0.0144(17) Uani d . 1.000 . .
C C23 0.3046(3) 0.1093(3) 1.1319(3) 0.0137(17) Uani d . 1.000 . .
C C24 0.3792(3) 0.0758(3) 1.1392(3) 0.0175(17) Uani d . 1.000 . .
C C25 0.4279(3) 0.0772(3) 1.0759(4) 0.0199(19) Uani d . 1.000 . .
C C26 0.4020(3) 0.1139(3) 1.0089(3) 0.0175(17) Uani d . 1.000 . .
C C27 0.3265(3) 0.1452(2) 1.0050(3) 0.0127(17) Uani d . 1.000 . .
C C28 0.3367(3) 0.2821(3) 1.0734(3) 0.0135(17) Uani d . 1.000 . .
C C29 0.3789(3) 0.3049(3) 1.0110(3) 0.0171(17) Uani d . 1.000 . .
C C30 0.4642(3) 0.2938(3) 1.0125(4) 0.0217(17) Uani d . 1.000 . .
C C31 0.5067(4) 0.2608(3) 1.0762(4) 0.0251(19) Uani d . 1.000 . .
C C32 0.4660(3) 0.2390(3) 1.1396(4) 0.0207(17) Uani d . 1.000 . .
C C33 0.3824(4) 0.2502(3) 1.1390(3) 0.0180(17) Uani d . 1.000 . .
C C34 0.2233(4) 0.3333(3) 1.1694(3) 0.0161(17) Uani d . 1.000 . .
C C35 0.1644(4) 0.3244(3) 1.2224(3) 0.0206(17) Uani d . 1.000 . .
C C36 0.1653(4) 0.3621(3) 1.2915(4) 0.0261(19) Uani d . 1.000 . .
C C37 0.2240(4) 0.4105(3) 1.3059(4) 0.0269(19) Uani d . 1.000 . .
C C38 0.2830(4) 0.4191(3) 1.2531(3) 0.0239(19) Uani d . 1.000 . .
C C39 0.2835(4) 0.3807(3) 1.1861(3) 0.0181(17) Uani d . 1.000 . .
C C40 0.1329(3) 0.1473(2) 0.8561(3) 0.0113(17) Uani d . 1.000 . .
C C41 0.1784(3) 0.0913(3) 0.8701(3) 0.0126(17) Uani d . 1.000 . .
C C42 0.1763(3) 0.0439(3) 0.8122(3) 0.0140(17) Uani d . 1.000 . .
C C43 0.1275(3) 0.0513(3) 0.7391(3) 0.0185(17) Uani d . 1.000 . .
C C44 0.0819(4) 0.1069(3) 0.7233(3) 0.0191(17) Uani d . 1.000 . .
C C45 0.0841(3) 0.1541(3) 0.7813(3) 0.0145(17) Uani d . 1.000 . .
C C46 0.0257(3) 0.2402(2) 0.9035(3) 0.0110(17) Uani d . 1.000 . .
C C47 0.0047(3) 0.3013(3) 0.8753(3) 0.0146(17) Uani d . 1.000 . .
C C48 -0.0788(3) 0.3179(3) 0.8561(3) 0.0171(17) Uani d . 1.000 . .
C C49 -0.1411(3) 0.2750(3) 0.8654(3) 0.0191(17) Uani d . 1.000 . .
C C50 -0.1211(3) 0.2139(3) 0.8935(3) 0.0190(17) Uani d . 1.000 . .
C C51 -0.0386(3) 0.1967(3) 0.9116(3) 0.0147(17) Uani d . 1.000 . .
P P4 0.17252(9) 0.41418(7) 0.54217(9) 0.0184(5) Uani d . 1.000 . .
F F1 0.2120(3) 0.3586(2) 0.4949(2) 0.0469(17) Uani d . 1.000 . .
F F2 0.1156(2) 0.36512(19) 0.5839(2) 0.0416(14) Uani d . 1.000 . .
F F3 0.2447(2) 0.40650(16) 0.6163(2) 0.0260(11) Uani d . 1.000 . .
F F4 0.1330(2) 0.47123(18) 0.5888(2) 0.0353(12) Uani d . 1.000 . .
F F5 0.2283(2) 0.46563(19) 0.5014(2) 0.0386(12) Uani d . 1.000 . .
F F6 0.1007(2) 0.42265(18) 0.4683(2) 0.0349(12) Uani d . 1.000 . .
Cl Cl3 0.2960(2) 0.70831(18) 0.9915(3) 0.0480(14) Uani d P 0.500 A 1
Cl Cl4 0.36669(13) 0.57601(10) 0.97660(11) 0.0510(7) Uani d . 1.000 . .
Cl Cl7 0.4359(2) 0.4762(2) 1.0914(4) 0.0715(19) Uani d P 0.500 . 2
C C105 0.4601(11) 0.5292(12) 1.0141(11) 0.081(8) Uani d P 0.500 . 2
C C106 0.2731(9) 0.6301(7) 0.9517(14) 0.067(7) Uani d P 0.500 A 1
Cl Cl1 0.1583(2) 0.60233(13) 0.7607(3) 0.172(3) Uani d . 1.000 . .
Cl Cl2 0.04304(17) 0.69559(13) 0.68604(15) 0.0795(10) Uani d . 1.000 . .
C C100 0.0559(8) 0.6172(5) 0.7220(7) 0.096(5) Uani d . 1.000 . .
Br Br1 0.48199(5) 0.01025(4) 0.34126(4) 0.0422(3) Uani d . 1.000 . .
Br Br2 0.07640(4) 0.88384(3) 0.67696(4) 0.0315(2) Uani d . 1.000 . .
O O1 0.9184(3) 0.4281(2) 0.0087(3) 0.0417(19) Uani d D 1.000 . .
H H2A 0.23500 0.21580 0.80230 0.0180 Uiso c R 1.000 . .
H H2B 0.29640 0.27400 0.82970 0.0180 Uiso c R 1.000 . .
H H3A 0.13150 0.28960 0.74730 0.0200 Uiso c R 1.000 . .
H H3B 0.21510 0.29850 0.70510 0.0200 Uiso c R 1.000 . .
H H4A 0.24730 0.39110 0.76730 0.0200 Uiso c R 1.000 . .
H H4B 0.14800 0.39540 0.76140 0.0200 Uiso c R 1.000 . .
H H5A 0.17500 0.47160 0.87380 0.0220 Uiso c R 1.000 . .
H H5B 0.27290 0.45770 0.88650 0.0220 Uiso c R 1.000 . .
H H6A 0.27490 0.44280 1.02090 0.0240 Uiso c R 1.000 . .
H H6B 0.20320 0.49580 1.00570 0.0240 Uiso c R 1.000 . .
H H7A 0.15330 0.41040 1.07900 0.0180 Uiso c R 1.000 . .
H H7B 0.10060 0.41350 0.99140 0.0180 Uiso c R 1.000 . .
H H8 0.04490 0.31010 1.06720 0.0200 Uiso c R 1.000 . .
H H9 -0.09070 0.33300 1.08770 0.0350 Uiso c R 1.000 . .
H H10 -0.17660 0.25090 1.12540 0.0420 Uiso c R 1.000 . .
H H11 -0.12620 0.14610 1.13150 0.0320 Uiso c R 1.000 . .
H H14 -0.06600 0.05400 1.15050 0.0200 Uiso c R 1.000 . .
H H15 -0.00790 -0.04650 1.13520 0.0190 Uiso c R 1.000 . .
H H16 0.11340 -0.05540 1.07110 0.0160 Uiso c R 1.000 . .
H H17 0.17730 0.03690 1.03120 0.0140 Uiso c R 1.000 . .
H H18 0.09310 0.19010 1.24060 0.0180 Uiso c R 1.000 . .
H H19 0.11490 0.13200 1.36020 0.0210 Uiso c R 1.000 . .
H H20 0.22660 0.06000 1.37790 0.0260 Uiso c R 1.000 . .
H H21 0.31470 0.04910 1.27710 0.0210 Uiso c R 1.000 . .
H H24 0.39670 0.05230 1.18690 0.0210 Uiso c R 1.000 . .
H H25 0.47810 0.05340 1.07860 0.0240 Uiso c R 1.000 . .
H H26 0.43560 0.11760 0.96610 0.0210 Uiso c R 1.000 . .
H H27 0.30860 0.16940 0.95800 0.0150 Uiso c R 1.000 . .
H H29 0.34970 0.32790 0.96760 0.0210 Uiso c R 1.000 . .
H H30 0.49290 0.30890 0.96970 0.0260 Uiso c R 1.000 . .
H H31 0.56460 0.25300 1.07660 0.0300 Uiso c R 1.000 . .
H H32 0.49570 0.21640 1.18310 0.0250 Uiso c R 1.000 . .
H H33 0.35490 0.23640 1.18320 0.0220 Uiso c R 1.000 . .
H H35 0.12300 0.29240 1.21170 0.0250 Uiso c R 1.000 . .
H H36 0.12590 0.35480 1.32860 0.0320 Uiso c R 1.000 . .
H H37 0.22360 0.43740 1.35170 0.0320 Uiso c R 1.000 . .
H H38 0.32360 0.45180 1.26300 0.0290 Uiso c R 1.000 . .
H H39 0.32510 0.38660 1.15090 0.0220 Uiso c R 1.000 . .
H H41 0.21160 0.08550 0.92040 0.0150 Uiso c R 1.000 . .
H H42 0.20830 0.00620 0.82280 0.0170 Uiso c R 1.000 . .
H H43 0.12510 0.01840 0.69970 0.0220 Uiso c R 1.000 . .
H H44 0.04930 0.11250 0.67260 0.0230 Uiso c R 1.000 . .
H H45 0.05210 0.19170 0.77040 0.0180 Uiso c R 1.000 . .
H H47 0.04720 0.33160 0.86920 0.0170 Uiso c R 1.000 . .
H H48 -0.09270 0.35950 0.83640 0.0200 Uiso c R 1.000 . .
H H49 -0.19770 0.28710 0.85270 0.0230 Uiso c R 1.000 . .
H H50 -0.16390 0.18410 0.90020 0.0230 Uiso c R 1.000 . .
H H51 -0.02520 0.15470 0.92980 0.0170 Uiso c R 1.000 . .
H H10C 0.25880 0.63250 0.89240 0.0800 Uiso c RP 0.500 A 1
H H10D 0.22460 0.61230 0.97530 0.0800 Uiso c RP 0.500 A 1
H H998 0.48020 0.50480 0.97180 0.0990 Uiso d P 0.500 . 2
H H999 0.50480 0.55660 1.03640 0.0990 Uiso d P 0.500 B 2
H H10A 0.01920 0.61000 0.76470 0.1140 Uiso c R 1.000 . .
H H10B 0.03920 0.58710 0.67740 0.1140 Uiso c R 1.000 . .
H H1A 0.947(4) 0.450(3) 0.0569(19) 0.0500 Uiso d D 1.000 . .
H H1B 0.936(4) 0.446(3) -0.0423(17) 0.0500 Uiso d D 1.000 . .

loop_
_atom_type_symbol
_atom_type_description
_atom_type_scat_dispersion_real
_atom_type_scat_dispersion_imag
_atom_type_scat_source
C C 0.0033 0.0016 'International Tables Vol C Tables 4.2.6.8 and 6.1.1.4'
H H 0 0 'International Tables Vol C Tables 4.2.6.8 and 6.1.1.4'
N N 0.0061 0.0033 'International Tables Vol C Tables 4.2.6.8 and 6.1.1.4'
F F 0.0171 0.0103 'International Tables Vol C Tables 4.2.6.8 and 6.1.1.4'
P P 0.1023 0.0942 'International Tables Vol C Tables 4.2.6.8 and 6.1.1.4'
Cl Cl 0.1484 0.1585 'International Tables Vol C Tables 4.2.6.8 and 6.1.1.4'
Br Br -0.2901 2.4595 'International Tables Vol C Tables 4.2.6.8 and 6.1.1.4'
Ru Ru -1.2594 0.8363 'International Tables Vol C Tables 4.2.6.8 and 6.1.1.4'
O O 0.0106 0.006 'International Tables Vol C Tables 4.2.6.8 and 6.1.1.4'

loop_
_geom_angle_atom_site_label_1
_geom_angle_atom_site_label_2
_geom_angle_atom_site_label_3
_geom_angle
_geom_angle_publ_flag
P1 Ru1 P2 86.93(5) no
P1 Ru1 N1 174.37(10) no
P1 Ru1 N2 98.52(12) no
P1 Ru1 N3 98.45(12) no
P1 Ru1 N4 89.92(12) no
P2 Ru1 N1 97.07(10) no
P2 Ru1 N2 89.82(14) no
P2 Ru1 N3 173.86(12) no
P2 Ru1 N4 99.68(14) no
N1 Ru1 N2 77.60(15) no
N1 Ru1 N3 77.78(15) no
N1 Ru1 N4 93.30(15) no
N2 Ru1 N3 92.28(19) no
N2 Ru1 N4 167.64(18) no
N3 Ru1 N4 77.48(19) no
C105 Cl4 C106 172.2(9) no
Ru1 P1 C28 114.4(2) no
Ru1 P1 C34 121.5(2) no
N6 P1 C28 106.0(2) no
N6 P1 C34 100.8(2) no
C28 P1 C34 99.5(3) no
Ru1 P1 N6 112.58(16) no
Ru1 P2 N5 113.64(17) no
Ru1 P2 C46 114.31(17) no
N5 P2 C40 101.3(2) no
N5 P2 C46 105.4(2) no
C40 P2 C46 99.1(2) no
Ru1 P2 C40 120.86(16) no
F4 P4 F6 89.75(19) no
F5 P4 F6 89.60(19) no
F1 P4 F3 90.6(2) no
F1 P4 F4 179.0(2) no
F1 P4 F5 90.3(2) no
F1 P4 F6 89.9(2) no
F2 P4 F3 90.26(18) no
F2 P4 F4 89.3(2) no
F2 P4 F5 178.0(2) no
F2 P4 F6 90.18(19) no
F3 P4 F4 89.83(18) no
F3 P4 F5 89.95(18) no
F3 P4 F6 179.4(2) no
F4 P4 F5 88.8(2) no
F1 P4 F2 91.6(2) no
Ru1 N1 C13 112.7(4) no
Ru1 N1 C17 126.3(3) no
C13 N1 C17 118.7(4) no
Ru1 N2 C12 115.0(3) no
Ru1 N2 C8 127.2(4) no
C8 N2 C12 117.8(5) no
C18 N3 C22 118.4(5) no
Ru1 N3 C18 126.2(4) no
Ru1 N3 C22 113.4(4) no
C23 N4 C27 117.3(4) no
Ru1 N4 C23 115.7(3) no
Ru1 N4 C27 127.0(3) no
C1 N5 C2 113.8(4) no
P2 N5 C1 118.7(4) no
P2 N5 C2 124.3(4) no
C1 N6 C7 114.3(4) no
P1 N6 C1 120.0(3) no
P1 N6 C7 123.9(4) no
C1 N7 C5 124.1(5) no
C4 N7 C5 111.4(4) no
C1 N7 C4 124.5(4) no
H1A O1 H1B 111(4) no
N6 C1 N7 120.6(4) no
N5 C1 N6 119.2(4) no
N5 C1 N7 120.2(5) no
N5 C2 C3 108.7(4) no
C2 C3 C4 108.3(4) no
N7 C4 C3 112.9(4) no
N7 C5 C6 112.6(4) no
C5 C6 C7 107.9(5) no
N6 C7 C6 108.3(4) no
N2 C8 C9 122.9(5) no
C8 C9 C10 119.0(6) no
C9 C10 C11 119.2(6) no
C10 C11 C12 119.5(6) no
N2 C12 C11 121.6(6) no
N2 C12 C13 115.8(4) no
C11 C12 C13 122.3(5) no
N1 C13 C14 121.3(5) no
C12 C13 C14 123.2(5) no
N1 C13 C12 115.5(5) no
C13 C14 C15 119.4(5) no
C14 C15 C16 119.5(5) no
C15 C16 C17 118.6(4) no
N1 C17 C16 122.4(4) no
N3 C18 C19 123.0(5) no
C18 C19 C20 118.2(5) no
C19 C20 C21 120.1(5) no
C20 C21 C22 119.1(5) no
N3 C22 C21 121.3(5) no
C21 C22 C23 123.3(5) no
N3 C22 C23 115.4(5) no
N4 C23 C24 122.5(4) no
C22 C23 C24 121.5(5) no
N4 C23 C22 115.9(5) no
C23 C24 C25 119.1(5) no
C24 C25 C26 118.7(5) no
C25 C26 C27 119.1(5) no
N4 C27 C26 123.1(4) no
C29 C28 C33 118.8(5) no
P1 C28 C33 114.2(4) no
P1 C28 C29 126.9(4) no
C28 C29 C30 119.9(5) no
C29 C30 C31 120.0(6) no
C30 C31 C32 120.9(6) no
C31 C32 C33 119.5(6) no
C28 C33 C32 120.9(5) no
P1 C34 C39 119.1(4) no
P1 C34 C35 122.0(5) no
C35 C34 C39 118.9(5) no
C34 C35 C36 120.5(6) no
C35 C36 C37 119.8(6) no
C36 C37 C38 119.5(6) no
C37 C38 C39 120.6(6) no
C34 C39 C38 120.6(6) no
P2 C40 C41 122.8(4) no
C41 C40 C45 117.8(5) no
P2 C40 C45 119.3(4) no
C40 C41 C42 121.3(5) no
C41 C42 C43 120.0(5) no
C42 C43 C44 119.9(5) no
C43 C44 C45 120.0(5) no
C40 C45 C44 121.0(5) no
P2 C46 C51 115.3(4) no
C47 C46 C51 118.5(5) no
P2 C46 C47 126.2(4) no
C46 C47 C48 119.9(5) no
C47 C48 C49 120.9(6) no
C48 C49 C50 119.8(5) no
C49 C50 C51 119.7(5) no
C46 C51 C50 121.2(5) no
C3 C2 H2A 110.00 no
N5 C2 H2A 110.00 no
H2A C2 H2B 108.00 no
N5 C2 H2B 110.00 no
C3 C2 H2B 110.00 no
C2 C3 H3B 110.00 no
C2 C3 H3A 110.00 no
C4 C3 H3B 110.00 no
C4 C3 H3A 110.00 no
H3A C3 H3B 108.00 no
N7 C4 H4B 109.00 no
C3 C4 H4A 109.00 no
C3 C4 H4B 109.00 no
H4A C4 H4B 108.00 no
N7 C4 H4A 109.00 no
N7 C5 H5A 109.00 no
N7 C5 H5B 109.00 no
C6 C5 H5B 109.00 no
H5A C5 H5B 108.00 no
C6 C5 H5A 109.00 no
C5 C6 H6B 110.00 no
C7 C6 H6A 110.00 no
H6A C6 H6B 108.00 no
C7 C6 H6B 110.00 no
C5 C6 H6A 110.00 no
N6 C7 H7B 110.00 no
C6 C7 H7A 110.00 no
H7A C7 H7B 108.00 no
C6 C7 H7B 110.00 no
N6 C7 H7A 110.00 no
C9 C8 H8 119.00 no
N2 C8 H8 119.00 no
C10 C9 H9 120.00 no
C8 C9 H9 121.00 no
C9 C10 H10 120.00 no
C11 C10 H10 120.00 no
C12 C11 H11 120.00 no
C10 C11 H11 120.00 no
C13 C14 H14 120.00 no
C15 C14 H14 120.00 no
C14 C15 H15 120.00 no
C16 C15 H15 120.00 no
C15 C16 H16 121.00 no
C17 C16 H16 121.00 no
C16 C17 H17 119.00 no
N1 C17 H17 119.00 no
N3 C18 H18 119.00 no
C19 C18 H18 119.00 no
C18 C19 H19 121.00 no
C20 C19 H19 121.00 no
C21 C20 H20 120.00 no
C19 C20 H20 120.00 no
C20 C21 H21 120.00 no
C22 C21 H21 121.00 no
C25 C24 H24 120.00 no
C23 C24 H24 120.00 no
C26 C25 H25 121.00 no
C24 C25 H25 121.00 no
C27 C26 H26 120.00 no
C25 C26 H26 120.00 no
C26 C27 H27 118.00 no
N4 C27 H27 118.00 no
C28 C29 H29 120.00 no
C30 C29 H29 120.00 no
C31 C30 H30 120.00 no
C29 C30 H30 120.00 no
C30 C31 H31 120.00 no
C32 C31 H31 120.00 no
C33 C32 H32 120.00 no
C31 C32 H32 120.00 no
C28 C33 H33 120.00 no
C32 C33 H33 120.00 no
C34 C35 H35 120.00 no
C36 C35 H35 120.00 no
C37 C36 H36 120.00 no
C35 C36 H36 120.00 no
C38 C37 H37 120.00 no
C36 C37 H37 120.00 no
C37 C38 H38 120.00 no
C39 C38 H38 120.00 no
C38 C39 H39 120.00 no
C34 C39 H39 120.00 no
C40 C41 H41 119.00 no
C42 C41 H41 119.00 no
C43 C42 H42 120.00 no
C41 C42 H42 120.00 no
C44 C43 H43 120.00 no
C42 C43 H43 120.00 no
C45 C44 H44 120.00 no
C43 C44 H44 120.00 no
C40 C45 H45 120.00 no
C44 C45 H45 119.00 no
C48 C47 H47 120.00 no
C46 C47 H47 120.00 no
C47 C48 H48 119.00 no
C49 C48 H48 120.00 no
C50 C49 H49 120.00 no
C48 C49 H49 120.00 no
C49 C50 H50 120.00 no
C51 C50 H50 120.00 no
C50 C51 H51 119.00 no
C46 C51 H51 119.00 no
Cl4 C105 Cl7 109.7(9) no
Cl3 C106 Cl4 109.9(9) no
Cl4 C105 H998 112.00 no
Cl7 C105 H998 109.00 no
Cl7 C105 H999 108.00 no
H998 C105 H999 107.00 no
Cl4 C105 H999 111.00 no
Cl3 C106 H10C 110.00 no
Cl4 C106 H10C 110.00 no
Cl4 C106 H10D 110.00 no
Cl3 C106 H10D 110.00 no
H10C C106 H10D 108.00 no
Cl1 C100 Cl2 111.5(7) no
Cl1 C100 H10A 109.00 no
Cl1 C100 H10B 109.00 no
Cl2 C100 H10B 109.00 no
H10A C100 H10B 108.00 no
Cl2 C100 H10A 109.00 no

loop_
_geom_bond_atom_site_label_1
_geom_bond_atom_site_label_2
_geom_bond_distance
_geom_bond_publ_flag
Ru1 P1 2.2857(15) no
Ru1 P2 2.2813(14) no
Ru1 N1 2.147(4) no
Ru1 N2 2.089(5) no
Ru1 N3 2.150(5) no
Ru1 N4 2.100(4) no
Cl3 C106 1.793(16) no
Cl4 C106 1.899(15) no
Cl4 C105 1.85(2) no
Cl7 C105 1.78(2) no
Cl1 C100 1.735(13) no
Cl2 C100 1.755(11) no
P1 C28 1.820(5) no
P1 C34 1.829(6) no
P1 N6 1.772(5) no
P2 C46 1.829(5) no
P2 N5 1.766(5) no
P2 C40 1.828(5) no
P4 F4 1.601(4) no
P4 F5 1.608(4) no
P4 F6 1.602(4) no
P4 F3 1.607(4) no
P4 F2 1.594(4) no
P4 F1 1.583(4) no
N1 C17 1.345(6) no
N1 C13 1.355(6) no
N2 C8 1.358(7) no
N2 C12 1.363(7) no
N3 C18 1.352(7) no
N3 C22 1.367(7) no
N4 C23 1.355(7) no
N4 C27 1.352(7) no
N5 C2 1.490(7) no
N5 C1 1.375(6) no
N6 C7 1.495(6) no
N6 C1 1.365(7) no
N7 C1 1.318(6) no
N7 C4 1.482(7) no
N7 C5 1.485(6) no
O1 H1A 0.99(5) no
O1 H1B 1.00(4) no
C2 C3 1.512(8) no
C3 C4 1.522(9) no
C5 C6 1.524(7) no
C6 C7 1.508(8) no
C8 C9 1.371(8) no
C9 C10 1.383(9) no
C10 C11 1.384(9) no
C11 C12 1.382(8) no
C12 C13 1.471(9) no
C13 C14 1.391(8) no
C14 C15 1.378(9) no
C15 C16 1.383(7) no
C16 C17 1.387(6) no
C18 C19 1.386(8) no
C19 C20 1.385(8) no
C20 C21 1.383(7) no
C21 C22 1.393(8) no
C22 C23 1.478(7) no
C23 C24 1.390(7) no
C24 C25 1.389(8) no
C25 C26 1.381(8) no
C26 C27 1.382(7) no
C28 C29 1.394(7) no
C28 C33 1.416(8) no
C29 C30 1.397(7) no
C30 C31 1.382(9) no
C31 C32 1.386(9) no
C32 C33 1.372(8) no
C34 C35 1.385(8) no
C34 C39 1.397(9) no
C35 C36 1.396(8) no
C36 C37 1.392(9) no
C37 C38 1.383(9) no
C38 C39 1.378(8) no
C40 C41 1.392(7) no
C40 C45 1.404(7) no
C41 C42 1.384(8) no
C42 C43 1.382(7) no
C43 C44 1.389(9) no
C44 C45 1.382(8) no
C46 C47 1.394(7) no
C46 C51 1.402(7) no
C47 C48 1.396(7) no
C48 C49 1.373(8) no
C49 C50 1.390(9) no
C50 C51 1.382(7) no
C2 H2B 0.9900 no
C2 H2A 0.9900 no
C3 H3B 0.9900 no
C3 H3A 0.9900 no
C4 H4A 0.9900 no
C4 H4B 0.9900 no
C5 H5B 0.9900 no
C5 H5A 0.9900 no
C6 H6A 0.9900 no
C6 H6B 0.9900 no
C7 H7A 0.9900 no
C7 H7B 0.9900 no
C8 H8 0.9500 no
C9 H9 0.9500 no
C10 H10 0.9500 no
C11 H11 0.9500 no
C14 H14 0.9500 no
C15 H15 0.9500 no
C16 H16 0.9500 no
C17 H17 0.9500 no
C18 H18 0.9500 no
C19 H19 0.9500 no
C20 H20 0.9500 no
C21 H21 0.9500 no
C24 H24 0.9500 no
C25 H25 0.9500 no
C26 H26 0.9500 no
C27 H27 0.9500 no
C29 H29 0.9500 no
C30 H30 0.9500 no
C31 H31 0.9500 no
C32 H32 0.9500 no
C33 H33 0.9500 no
C35 H35 0.9500 no
C36 H36 0.9500 no
C37 H37 0.9500 no
C38 H38 0.9500 no
C39 H39 0.9500 no
C41 H41 0.9500 no
C42 H42 0.9500 no
C43 H43 0.9500 no
C44 H44 0.9500 no
C45 H45 0.9500 no
C47 H47 0.9500 no
C48 H48 0.9500 no
C49 H49 0.9500 no
C50 H50 0.9500 no
C51 H51 0.9500 no
C105 H998 0.9600 no
C105 H999 0.9600 no
C106 H10D 0.9900 no
C106 H10C 0.9900 no
C100 H10B 0.9900 no
C100 H10A 0.9900 no

loop_
_geom_hbond_atom_site_label_D
_geom_hbond_atom_site_label_H
_geom_hbond_atom_site_label_A
_geom_hbond_site_symmetry_A
_geom_hbond_distance_DH
_geom_hbond_distance_HA
_geom_hbond_distance_DA
_geom_hbond_angle_DHA
_geom_hbond_publ_flag
O1 H1A Br1 2_655 0.99(5) 2.31(5) 3.300(5) 173(3) yes
O1 H1B Br1 4_554 1.00(4) 2.35(4) 3.345(5) 178(6) yes
C4 H4A Br2 2_546 0.99 2.90 3.651(5) 133 yes
C6 H6A Cl7 . 0.99 2.82 3.738(8) 155 yes
C6 H6B O1 3_666 0.99 2.52 3.358(8) 142 yes
C9 H9 O1 1_456 0.95 2.40 3.208(8) 142 yes
C10 H10 Cl3 3_567 0.95 2.72 3.316(8) 122 yes
C100 H10A Br1 4_455 0.99 2.92 3.618(11) 128 yes
C106 H10C Cl1 . 0.99 2.65 3.54(2) 150 yes
C106 H10D O1 3_666 0.99 2.51 3.464(16) 162 yes
C11 H11 F3 4_455 0.95 2.35 3.209(7) 150 yes
C17 H17 F5 2_546 0.95 2.25 3.056(6) 142 yes
C21 H21 Br1 1_556 0.95 2.91 3.787(5) 154 yes
C24 H24 Br1 1_556 0.95 2.91 3.835(5) 164 yes
C25 H25 F4 4_555 0.95 2.54 3.453(6) 160 yes
C31 H31 Cl3 3_667 0.95 2.76 3.566(7) 143 yes
C42 H42 F3 2_546 0.95 2.41 3.319(7) 160 yes

loop_
_geom_torsion_atom_site_label_1
_geom_torsion_atom_site_label_2
_geom_torsion_atom_site_label_3
_geom_torsion_atom_site_label_4
_geom_torsion
_geom_torsion_publ_flag
P2 Ru1 P1 N6 26.11(18) no
N2 Ru1 P1 N6 -63.3(2) no
N3 Ru1 P1 N6 -156.9(2) no
N4 Ru1 P1 N6 125.8(2) no
P2 Ru1 P1 C28 -95.00(19) no
N2 Ru1 P1 C28 175.6(2) no
N3 Ru1 P1 C28 82.0(2) no
N4 Ru1 P1 C28 4.7(2) no
P2 Ru1 P1 C34 145.6(2) no
N2 Ru1 P1 C34 56.2(3) no
N3 Ru1 P1 C34 -37.4(3) no
N4 Ru1 P1 C34 -114.7(3) no
P1 Ru1 P2 N5 22.53(17) no
N1 Ru1 P2 N5 -161.45(19) no
N2 Ru1 P2 N5 121.1(2) no
N4 Ru1 P2 N5 -66.9(2) no
P1 Ru1 P2 C40 143.22(19) no
N1 Ru1 P2 C40 -40.8(2) no
N2 Ru1 P2 C40 -118.2(2) no
N4 Ru1 P2 C40 53.8(2) no
P1 Ru1 P2 C46 -98.57(16) no
N1 Ru1 P2 C46 77.45(19) no
N2 Ru1 P2 C46 0.0(2) no
N4 Ru1 P2 C46 172.04(19) no
P2 Ru1 N1 C13 -104.8(3) no
N2 Ru1 N1 C13 -16.6(3) no
N3 Ru1 N1 C13 78.6(3) no
N4 Ru1 N1 C13 155.0(3) no
P2 Ru1 N1 C17 92.7(4) no
N2 Ru1 N1 C17 -179.1(4) no
N3 Ru1 N1 C17 -84.0(4) no
N4 Ru1 N1 C17 -7.5(4) no
P1 Ru1 N2 C8 18.0(5) no
P2 Ru1 N2 C8 -68.9(5) no
N1 Ru1 N2 C8 -166.2(5) no
N3 Ru1 N2 C8 116.9(5) no
P1 Ru1 N2 C12 -163.9(4) no
P2 Ru1 N2 C12 109.2(4) no
N1 Ru1 N2 C12 12.0(4) no
N3 Ru1 N2 C12 -65.0(4) no
P1 Ru1 N3 C18 95.4(4) no
N1 Ru1 N3 C18 -80.3(5) no
N2 Ru1 N3 C18 -3.5(5) no
N4 Ru1 N3 C18 -176.5(5) no
P1 Ru1 N3 C22 -101.1(4) no
N1 Ru1 N3 C22 83.2(4) no
N2 Ru1 N3 C22 160.0(4) no
N4 Ru1 N3 C22 -13.1(4) no
P1 Ru1 N4 C23 108.8(4) no
P2 Ru1 N4 C23 -164.4(4) no
N1 Ru1 N4 C23 -66.6(4) no
N3 Ru1 N4 C23 10.1(4) no
P1 Ru1 N4 C27 -70.7(4) no
P2 Ru1 N4 C27 16.2(4) no
N1 Ru1 N4 C27 113.9(4) no
N3 Ru1 N4 C27 -169.4(4) no
C34 P1 C28 C33 64.6(5) no
C34 P1 N6 C1 162.1(4) no
Ru1 P1 N6 C7 129.5(4) no
C28 P1 N6 C7 -104.7(4) no
C34 P1 N6 C7 -1.4(5) no
N6 P1 C34 C39 -75.5(5) no
Ru1 P1 N6 C1 -67.0(4) no
C28 P1 N6 C1 58.8(5) no
Ru1 P1 C28 C29 109.9(5) no
N6 P1 C28 C29 -14.8(6) no
Ru1 P1 C34 C35 -20.2(6) no
N6 P1 C28 C33 168.7(4) no
Ru1 P1 C28 C33 -66.6(5) no
C28 P1 C34 C39 33.0(5) no
C34 P1 C28 C29 -119.0(6) no
C28 P1 C34 C35 -146.7(5) no
N6 P1 C34 C35 104.9(5) no
Ru1 P1 C34 C39 159.4(4) no
C40 P2 N5 C1 162.1(4) no
C46 P2 N5 C1 59.2(5) no
Ru1 P2 N5 C2 134.4(4) no
Ru1 P2 N5 C1 -66.8(4) no
N5 P2 C40 C41 103.4(4) no
N5 P2 C46 C47 -12.1(5) no
C40 P2 N5 C2 3.2(5) no
Ru1 P2 C40 C41 -23.2(5) no
C46 P2 N5 C2 -99.7(4) no
C40 P2 C46 C47 -116.6(5) no
C46 P2 C40 C41 -148.8(4) no
C46 P2 C40 C45 28.6(4) no
C40 P2 C46 C51 63.6(4) no
Ru1 P2 C46 C51 -66.4(4) no
Ru1 P2 C46 C47 113.4(4) no
N5 P2 C40 C45 -79.3(4) no
N5 P2 C46 C51 168.1(4) no
Ru1 P2 C40 C45 154.2(3) no
Ru1 N1 C13 C12 18.6(5) no
C13 N1 C17 C16 -1.9(7) no
Ru1 N1 C17 C16 159.7(4) no
Ru1 N1 C13 C14 -159.8(4) no
C17 N1 C13 C14 4.2(7) no
C17 N1 C13 C12 -177.5(4) no
C8 N2 C12 C11 -2.5(8) no
C8 N2 C12 C13 172.3(5) no
C12 N2 C8 C9 1.1(8) no
Ru1 N2 C12 C11 179.2(4) no
Ru1 N2 C8 C9 179.2(4) no
Ru1 N2 C12 C13 -6.0(6) no
Ru1 N3 C18 C19 163.8(4) no
C18 N3 C22 C23 179.0(5) no
Ru1 N3 C22 C23 14.1(6) no
C22 N3 C18 C19 1.0(8) no
Ru1 N3 C22 C21 -166.2(4) no
C18 N3 C22 C21 -1.2(8) no
C27 N4 C23 C22 173.7(5) no
C27 N4 C23 C24 -2.3(8) no
Ru1 N4 C23 C24 178.2(4) no
Ru1 N4 C23 C22 -5.8(6) no
Ru1 N4 C27 C26 -179.4(4) no
C23 N4 C27 C26 1.2(7) no
C2 N5 C1 N7 19.4(7) no
C2 N5 C1 N6 -161.0(5) no
P2 N5 C1 N6 38.0(6) no
P2 N5 C1 N7 -141.6(4) no
C1 N5 C2 C3 -56.9(6) no
P2 N5 C2 C3 102.9(5) no
C1 N6 C7 C6 -55.9(6) no
P1 N6 C7 C6 108.5(4) no
C7 N6 C1 N5 -162.4(4) no
C7 N6 C1 N7 17.2(7) no
P1 N6 C1 N5 32.6(6) no
P1 N6 C1 N7 -147.8(4) no
C1 N7 C5 C6 -4.3(8) no
C4 N7 C5 C6 176.2(5) no
C5 N7 C4 C3 173.7(4) no
C4 N7 C1 N5 13.1(8) no
C4 N7 C1 N6 -166.5(5) no
C1 N7 C4 C3 -5.9(7) no
C5 N7 C1 N5 -166.5(5) no
C5 N7 C1 N6 14.0(8) no
N5 C2 C3 C4 60.8(5) no
C2 C3 C4 N7 -31.1(5) no
N7 C5 C6 C7 -33.7(7) no
C5 C6 C7 N6 62.1(6) no
N2 C8 C9 C10 1.5(9) no
C8 C9 C10 C11 -2.6(11) no
C9 C10 C11 C12 1.3(11) no
C10 C11 C12 N2 1.4(9) no
C10 C11 C12 C13 -173.1(6) no
C11 C12 C13 N1 166.0(5) no
N2 C12 C13 N1 -8.8(7) no
C11 C12 C13 C14 -15.7(8) no
N2 C12 C13 C14 169.5(5) no
C12 C13 C14 C15 178.5(5) no
N1 C13 C14 C15 -3.3(7) no
C13 C14 C15 C16 0.1(7) no
C14 C15 C16 C17 2.1(7) no
C15 C16 C17 N1 -1.2(7) no
N3 C18 C19 C20 -0.6(9) no
C18 C19 C20 C21 0.4(8) no
C19 C20 C21 C22 -0.6(9) no
C20 C21 C22 C23 -179.2(5) no
C20 C21 C22 N3 1.1(8) no
C21 C22 C23 C24 -9.5(9) no
N3 C22 C23 C24 170.2(5) no
C21 C22 C23 N4 174.4(5) no
N3 C22 C23 N4 -5.8(7) no
N4 C23 C24 C25 0.5(9) no
C22 C23 C24 C25 -175.3(6) no
C23 C24 C25 C26 2.4(9) no
C24 C25 C26 C27 -3.5(9) no
C25 C26 C27 N4 1.7(8) no
P1 C28 C29 C30 -173.8(5) no
P1 C28 C33 C32 173.6(5) no
C29 C28 C33 C32 -3.2(9) no
C33 C28 C29 C30 2.6(9) no
C28 C29 C30 C31 -0.6(9) no
C29 C30 C31 C32 -0.8(10) no
C30 C31 C32 C33 0.2(10) no
C31 C32 C33 C28 1.8(9) no
C39 C34 C35 C36 -0.2(9) no
P1 C34 C35 C36 179.5(5) no
C35 C34 C39 C38 -1.7(9) no
P1 C34 C39 C38 178.7(5) no
C34 C35 C36 C37 2.3(9) no
C35 C36 C37 C38 -2.5(10) no
C36 C37 C38 C39 0.7(9) no
C37 C38 C39 C34 1.4(9) no
P2 C40 C41 C42 177.8(4) no
C41 C40 C45 C44 -0.5(8) no
C45 C40 C41 C42 0.4(7) no
P2 C40 C45 C44 -178.0(4) no
C40 C41 C42 C43 -0.8(8) no
C41 C42 C43 C44 1.3(8) no
C42 C43 C44 C45 -1.3(9) no
C43 C44 C45 C40 1.0(9) no
P2 C46 C47 C48 -179.7(4) no
C51 C46 C47 C48 0.2(7) no
P2 C46 C51 C50 178.8(4) no
C47 C46 C51 C50 -1.1(8) no
C46 C47 C48 C49 0.7(8) no
C47 C48 C49 C50 -0.7(8) no
C48 C49 C50 C51 -0.2(8) no
C49 C50 C51 C46 1.1(8) no
